data_4113831
loop_
_publ_author_name
'Toshiaki Nagata'
'Masako Nakagawa'
'Atsushi Nishida'

_publ_section_title
;
 The First Total Synthesis of Nakadomarin A
;
_journal_name_full 'Journal of the American Chemical Society'
_journal_page_first 7484
_journal_page_last 7485
_journal_paper_doi 10.1021/ja034464j
_journal_volume 125
_journal_year 2003
_chemical_formula_sum 'C36 H43 N3 O7 S'
_chemical_formula_weight 661.81
_space_group_IT_number 19
_symmetry_cell_setting orthorhombic
_symmetry_Int_Tables_number 19
_symmetry_space_group_name_Hall 'P 2ac 2ab'
_symmetry_space_group_name_H-M 'P 21 21 21'
_cell_angle_alpha 90
_cell_angle_beta 90
_cell_angle_gamma 90
_cell_formula_units_Z 4
_cell_length_a 10.612(2)
_cell_length_b 15.229(3)
_cell_length_c 20.949(4)
_cell_measurement_temperature 299.2
_cell_volume 3385.6(11)
_computing_data_reduction 'teXsan Ver. 1.11'
_computing_publication_material 'teXsan Ver. 1.11'
_computing_structure_refinement 'teXsan Ver. 1.10'
_computing_structure_solution SIR97
_diffrn_measured_fraction_theta_full 0.9333
_diffrn_measured_fraction_theta_max 0.9333
_diffrn_measurement_device_type 'Bulker Smart 1000 CCD'
_diffrn_measurement_method \w
_diffrn_radiation_type 'Mo K\a'
_diffrn_radiation_wavelength 0.7107
_diffrn_reflns_av_R_equivalents 0.065
_diffrn_reflns_limit_h_max 14
_diffrn_reflns_limit_h_min -14
_diffrn_reflns_limit_k_max 17
_diffrn_reflns_limit_k_min -19
_diffrn_reflns_limit_l_max 26
_diffrn_reflns_limit_l_min -20
_diffrn_reflns_number 20390
_diffrn_reflns_theta_full 28.49
_diffrn_reflns_theta_max 28.49
_exptl_absorpt_coefficient_mu 0.149
_exptl_absorpt_correction_type none
_exptl_crystal_colour clear
_exptl_crystal_density_diffrn 1.298
_exptl_crystal_description prism
_exptl_crystal_size_max 0.350
_exptl_crystal_size_mid 0.080
_exptl_crystal_size_min 0.000
_refine_diff_density_max 0.54
_refine_diff_density_min -0.35
_refine_ls_abs_structure_Flack 0.6(2)
_refine_ls_extinction_method none
_refine_ls_goodness_of_fit_ref 2.110
_refine_ls_hydrogen_treatment noref
_refine_ls_number_parameters 426
_refine_ls_number_reflns 2290
_refine_ls_R_factor_gt 0.0525
_refine_ls_shift/su_max 1.0370
_refine_ls_structure_factor_coef F
_refine_ls_weighting_details 'w = 1/[\s^2^(Fo) + 0.00022|Fo|^2^]'
_refine_ls_weighting_scheme calc
_refine_ls_wR_factor_ref 0.0586
_reflns_number_gt 2290
_reflns_number_total 4450
_reflns_threshold_expression F^2^>2.0\s(F^2^)
_cod_data_source_file ja034464jsi20030212_095126_1.cif
_cod_data_source_block JA034464[(R)11][cinchonine]
_cod_original_cell_volume 3385(1)
_cod_original_sg_symbol_H-M 'P 21 21 21 '
_cod_original_formula_sum 'C36 H43 N3 O7 S '
_cod_database_code 4113831

loop_
_symmetry_equiv_pos_as_xyz
x,y,z
1/2-x,-y,1/2+z
1/2+x,1/2-y,-z
-x,1/2+y,1/2-z

loop_
_atom_site_label
_atom_site_type_symbol
_atom_site_fract_x
_atom_site_fract_y
_atom_site_fract_z
_atom_site_U_iso_or_equiv
_atom_site_adp_type
_atom_site_occupancy
_atom_site_calc_flag
S(1) S 0.3183(1) 0.70824(8) -0.02799(5) 0.0483(4) Uani 1.00 d
O(1) O 0.2674(4) 0.7931(2) -0.0419(1) 0.068(1) Uani 1.00 d
O(2) O 0.4436(3) 0.6862(2) -0.0488(2) 0.070(1) Uani 1.00 d
O(3) O 0.2920(3) 0.3712(2) -0.0608(1) 0.055(1) Uani 1.00 d
O(4) O 0.2162(3) 0.3467(2) -0.1581(1) 0.053(1) Uani 1.00 d
O(5) O 0.0102(3) 0.4536(2) -0.0647(1) 0.053(1) Uani 1.00 d
O(6) O 0.0033(3) 0.4763(2) -0.1719(1) 0.057(1) Uani 1.00 d
O(7) O -0.0607(3) 0.2689(2) 0.0432(1) 0.0470(9) Uani 1.00 d
N(1) N 0.2237(3) 0.6360(2) -0.0599(2) 0.0416(10) Uani 1.00 d
N(2) N 0.3561(3) 0.3377(3) 0.1465(2) 0.050(1) Uani 1.00 d
N(3) N -0.2584(3) 0.3227(2) 0.1417(2) 0.041(1) Uani 1.00 d
C(1) C 0.3118(4) 0.6926(3) 0.0554(2) 0.042(1) Uani 1.00 d
C(2) C 0.3966(5) 0.6368(4) 0.0841(3) 0.072(2) Uani 1.00 d
C(3) C 0.3877(7) 0.6224(4) 0.1488(3) 0.099(2) Uani 1.00 d
C(4) C 0.2939(7) 0.6646(4) 0.1839(3) 0.086(2) Uani 1.00 d
C(5) C 0.2119(6) 0.7212(4) 0.1549(2) 0.077(2) Uani 1.00 d
C(6) C 0.2183(5) 0.7355(3) 0.0907(2) 0.057(2) Uani 1.00 d
C(7) C 0.2622(4) 0.5430(3) -0.0590(2) 0.041(1) Uani 1.00 d
C(8) C 0.2062(4) 0.4944(2) -0.1174(2) 0.039(1) Uani 1.00 d
C(9) C 0.0627(4) 0.5065(3) -0.1150(2) 0.043(1) Uani 1.00 d
C(10) C 0.0228(4) 0.6022(3) -0.1051(2) 0.050(1) Uani 1.00 d
C(11) C 0.0878(5) 0.6458(3) -0.0495(2) 0.054(1) Uani 1.00 d
C(12) C 0.2620(5) 0.5308(3) -0.1798(2) 0.053(1) Uani 1.00 d
C(13) C 0.4009(8) 0.5149(5) -0.1898(3) 0.101(2) Uani 1.00 d
C(14) C 0.4907(9) 0.5488(10) -0.1956(6) 0.264(7) Uani 1.00 d
C(15) C 0.2398(4) 0.3961(3) -0.1111(2) 0.041(1) Uani 1.00 d
C(16) C -0.0663(5) 0.3868(4) -0.0913(3) 0.068(2) Uani 1.00 d
C(17) C -0.0908(7) 0.4155(4) -0.1569(3) 0.106(3) Uani 1.00 d
C(18) C 0.2971(5) 0.3603(3) 0.0937(2) 0.054(1) Uani 1.00 d
C(19) C 0.1721(5) 0.3417(3) 0.0796(2) 0.048(1) Uani 1.00 d
C(20) C 0.0992(4) 0.2991(3) 0.1230(2) 0.036(1) Uani 1.00 d
C(21) C 0.1557(4) 0.2727(3) 0.1819(2) 0.036(1) Uani 1.00 d
C(22) C 0.2855(4) 0.2938(3) 0.1913(2) 0.039(1) Uani 1.00 d
C(23) C 0.3455(4) 0.2672(3) 0.2495(2) 0.048(2) Uani 1.00 d
C(24) C 0.2793(5) 0.2230(3) 0.2956(2) 0.054(1) Uani 1.00 d
C(25) C 0.1533(5) 0.2028(3) 0.2862(2) 0.054(1) Uani 1.00 d
C(26) C 0.0923(4) 0.2265(3) 0.2308(2) 0.047(1) Uani 1.00 d
C(27) C -0.0380(4) 0.2791(3) 0.1102(2) 0.038(1) Uani 1.00 d
C(28) C -0.1206(4) 0.3498(3) 0.1399(2) 0.038(1) Uani 1.00 d
C(29) C -0.1176(5) 0.4430(3) 0.1095(2) 0.052(1) Uani 1.00 d
C(30) C -0.2447(5) 0.4867(3) 0.1204(2) 0.055(1) Uani 1.00 d
C(31) C -0.2884(5) 0.4698(3) 0.1890(2) 0.061(2) Uani 1.00 d
C(32) C -0.3222(5) 0.3716(3) 0.1946(2) 0.050(1) Uani 1.00 d
C(33) C -0.3259(4) 0.3448(3) 0.0806(2) 0.047(1) Uani 1.00 d
C(34) C -0.3431(5) 0.4455(3) 0.0758(2) 0.057(1) Uani 1.00 d
C(35) C -0.3383(7) 0.4812(4) 0.0074(3) 0.094(2) Uani 1.00 d
C(36) C -0.3876(8) 0.4479(6) -0.0387(4) 0.145(4) Uani 1.00 d
H(1) H 0.4618 0.6053 0.0596 0.1016 Uiso 1.00 calc
H(2) H 0.4411 0.5835 0.1703 0.1130 Uiso 1.00 calc
H(3) H 0.2830 0.6522 0.2294 0.1045 Uiso 1.00 calc
H(4) H 0.1469 0.7556 0.1792 0.0886 Uiso 1.00 calc
H(5) H 0.1607 0.7781 0.0705 0.0697 Uiso 1.00 calc
H(6) H 0.3503 0.5358 -0.0534 0.0464 Uiso 1.00 calc
H(7) H 0.2247 0.5155 -0.0186 0.0464 Uiso 1.00 calc
H(8) H 0.0452 0.6356 -0.1440 0.0619 Uiso 1.00 calc
H(9) H -0.0673 0.6072 -0.1015 0.0619 Uiso 1.00 calc
H(10) H 0.0586 0.6176 -0.0113 0.0844 Uiso 1.00 calc
H(11) H 0.0629 0.7067 -0.0472 0.0844 Uiso 1.00 calc
H(12) H 0.2133 0.5074 -0.2159 0.0656 Uiso 1.00 calc
H(13) H 0.2511 0.5932 -0.1808 0.0656 Uiso 1.00 calc
H(14) H 0.4160 0.4493 -0.1995 0.1171 Uiso 1.00 calc
H(17) H 0.3545 0.3884 0.0646 0.0619 Uiso 1.00 calc
H(18) H 0.1392 0.3625 0.0367 0.0600 Uiso 1.00 calc
H(19) H 0.4330 0.2795 0.2564 0.0512 Uiso 1.00 calc
H(20) H 0.3232 0.2082 0.3356 0.0602 Uiso 1.00 calc
H(21) H 0.1103 0.1684 0.3200 0.0636 Uiso 1.00 calc
H(22) H 0.0012 0.2105 0.2259 0.0599 Uiso 1.00 calc
H(23) H -0.0574 0.2221 0.1333 0.0547 Uiso 1.00 calc
H(24) H -0.0937 0.3555 0.1853 0.0453 Uiso 1.00 calc
H(25) H -0.0524 0.4796 0.1294 0.0555 Uiso 1.00 calc
H(26) H -0.0948 0.4386 0.0651 0.0555 Uiso 1.00 calc
H(27) H -0.2395 0.5473 0.1091 0.0737 Uiso 1.00 calc
H(28) H -0.2223 0.4856 0.2193 0.0760 Uiso 1.00 calc
H(29) H -0.3605 0.5065 0.2007 0.0760 Uiso 1.00 calc
H(30) H -0.4110 0.3640 0.1919 0.0547 Uiso 1.00 calc
H(31) H -0.2941 0.3485 0.2349 0.0547 Uiso 1.00 calc
H(32) H -0.2855 0.3210 0.0456 0.0543 Uiso 1.00 calc
H(33) H -0.4115 0.3161 0.0829 0.0543 Uiso 1.00 calc
H(34) H -0.4277 0.4629 0.0906 0.0665 Uiso 1.00 calc
H(37) H -0.2882 0.5379 -0.0024 0.1073 Uiso 1.00 calc
H(38) H -0.4350 0.3945 -0.0265 0.1433 Uiso 1.00 calc
H(39) H -0.3848 0.4668 -0.0790 0.1433 Uiso 1.00 calc
H(40) H -0.0210 0.3306 -0.0931 0.0827 Uiso 1.00 calc
H(41) H -0.1417 0.3754 -0.0670 0.0827 Uiso 1.00 calc
H(42) H -0.1760 0.4466 -0.1573 0.1193 Uiso 1.00 calc
H(43) H -0.0984 0.3703 -0.1868 0.1193 Uiso 1.00 calc
H(44) H 0.4840 0.6162 -0.1866 0.2210 Uiso 1.00 calc
H(45) H 0.5714 0.5292 -0.2010 0.2210 Uiso 1.00 calc

loop_
_atom_site_aniso_label
_atom_site_aniso_U_11
_atom_site_aniso_U_22
_atom_site_aniso_U_33
_atom_site_aniso_U_12
_atom_site_aniso_U_13
_atom_site_aniso_U_23
S(1) 0.0619(8) 0.0416(7) 0.0413(7) -0.0102(6) 0.0011(6) -0.0052(6)
O(1) 0.117(3) 0.032(2) 0.055(2) -0.004(2) -0.007(2) 0.003(2)
O(2) 0.055(2) 0.090(3) 0.066(2) -0.027(2) 0.019(2) -0.021(2)
O(3) 0.086(3) 0.045(2) 0.036(2) 0.019(2) -0.001(2) 0.004(1)
O(4) 0.080(3) 0.036(2) 0.043(2) 0.007(2) -0.003(2) -0.006(1)
O(5) 0.062(2) 0.056(2) 0.042(2) -0.005(2) 0.005(2) 0.004(1)
O(6) 0.080(3) 0.049(2) 0.042(2) -0.001(2) -0.021(2) -0.003(1)
O(7) 0.051(2) 0.055(2) 0.035(1) -0.007(2) -0.003(1) -0.001(1)
N(1) 0.051(2) 0.034(2) 0.039(2) 0.005(2) -0.003(2) -0.006(2)
N(2) 0.037(3) 0.068(3) 0.045(2) -0.006(2) 0.002(2) -0.003(2)
N(3) 0.032(2) 0.044(2) 0.045(2) 0.000(2) 0.000(1) 0.003(2)
C(1) 0.050(3) 0.037(3) 0.040(2) -0.012(2) -0.001(2) -0.006(2)
C(2) 0.082(4) 0.077(4) 0.056(3) 0.041(3) -0.011(3) 0.004(3)
C(3) 0.143(6) 0.097(5) 0.057(3) 0.044(5) -0.021(4) 0.012(3)
C(4) 0.117(6) 0.097(5) 0.045(4) -0.017(3) -0.006(3) 0.004(3)
C(5) 0.074(4) 0.112(5) 0.046(2) -0.002(3) 0.016(3) -0.024(3)
C(6) 0.048(3) 0.075(4) 0.047(2) 0.008(3) -0.001(2) -0.009(2)
C(7) 0.050(3) 0.032(2) 0.041(3) 0.003(2) 0.002(2) -0.006(2)
C(8) 0.054(2) 0.030(2) 0.034(2) 0.005(2) 0.002(2) 0.000(2)
C(9) 0.052(2) 0.036(2) 0.039(2) -0.005(2) -0.004(2) -0.003(2)
C(10) 0.052(3) 0.042(2) 0.056(3) 0.004(2) -0.003(2) 0.000(2)
C(11) 0.052(2) 0.051(3) 0.058(3) 0.004(3) 0.001(2) -0.023(2)
C(12) 0.090(3) 0.039(3) 0.031(2) 0.002(3) 0.005(2) 0.001(2)
C(13) 0.103(4) 0.126(6) 0.073(4) 0.053(5) 0.041(4) 0.046(4)
C(14) 0.071(6) 0.39(2) 0.33(2) 0.006(7) 0.069(8) 0.25(1)
C(15) 0.056(3) 0.030(2) 0.038(2) 0.005(2) 0.006(2) 0.008(2)
C(16) 0.068(4) 0.064(4) 0.073(3) -0.023(3) 0.004(3) -0.003(3)
C(17) 0.134(6) 0.109(5) 0.075(4) -0.097(5) -0.025(4) 0.021(3)
C(18) 0.041(2) 0.074(4) 0.047(3) -0.012(3) 0.004(2) 0.006(3)
C(19) 0.040(2) 0.062(3) 0.041(3) -0.002(2) 0.002(2) 0.012(2)
C(20) 0.038(2) 0.035(3) 0.035(2) 0.002(2) 0.000(2) -0.007(2)
C(21) 0.038(2) 0.034(3) 0.037(2) 0.010(2) 0.002(2) -0.001(2)
C(22) 0.040(2) 0.038(2) 0.040(2) 0.011(2) -0.001(2) -0.006(2)
C(23) 0.052(3) 0.049(3) 0.042(3) 0.011(2) -0.010(2) -0.010(2)
C(24) 0.077(3) 0.047(3) 0.037(3) 0.001(3) -0.011(2) 0.002(2)
C(25) 0.073(3) 0.050(3) 0.040(3) 0.006(3) 0.003(2) 0.013(2)
C(26) 0.047(3) 0.051(3) 0.043(2) -0.003(2) 0.007(2) 0.003(2)
C(27) 0.039(2) 0.037(2) 0.037(2) -0.004(2) 0.003(2) 0.001(2)
C(28) 0.036(2) 0.037(2) 0.041(3) -0.007(2) -0.002(2) -0.005(2)
C(29) 0.056(3) 0.036(2) 0.063(3) -0.003(2) 0.000(3) -0.001(2)
C(30) 0.058(3) 0.037(3) 0.068(3) 0.004(2) -0.002(2) -0.002(2)
C(31) 0.067(4) 0.053(2) 0.063(3) 0.007(3) -0.008(3) -0.017(2)
C(32) 0.041(3) 0.057(2) 0.051(3) 0.007(2) 0.007(2) 0.001(2)
C(33) 0.043(3) 0.045(2) 0.054(3) 0.007(2) -0.015(2) 0.000(2)
C(34) 0.061(3) 0.045(2) 0.066(3) 0.019(3) -0.010(3) -0.005(2)
C(35) 0.135(6) 0.082(4) 0.065(3) 0.044(4) -0.009(4) -0.003(3)
C(36) 0.146(7) 0.194(9) 0.096(6) -0.039(7) -0.049(5) -0.012(5)

loop_
_atom_type_symbol
_atom_type_description
_atom_type_scat_dispersion_real
_atom_type_scat_dispersion_imag
_atom_type_scat_source
C C 0.003 0.002
;International Tables for Crystallography
(1992, Vol. C, Tables 4.2.6.8 and 6.1.1.1)
;
H H 0.000 0.000
;International Tables for Crystallography
(1992, Vol. C, Table 6.1.1.2)
;
N N 0.006 0.003
;International Tables for Crystallography
(1992, Vol. C, Tables 4.2.6.8 and 6.1.1.1)
;
O O 0.011 0.006
;International Tables for Crystallography
(1992, Vol. C, Tables 4.2.6.8 and 6.1.1.1)
;
S S 0.125 0.123
;International Tables for Crystallography
(1992, Vol. C, Tables 4.2.6.8 and 6.1.1.1)
;

loop_
_geom_angle_atom_site_label_1
_geom_angle_atom_site_label_2
_geom_angle_atom_site_label_3
_geom_angle
_geom_angle_site_symmetry_3
_geom_angle_publ_flag
O(1) S(1) O(2) 119.9(3) 0_555 yes
O(1) S(1) N(1) 107.0(3) 0_555 yes
O(1) S(1) C(1) 108.0(3) 0_555 yes
O(2) S(1) N(1) 106.7(3) 0_555 yes
O(2) S(1) C(1) 107.7(3) 0_555 yes
N(1) S(1) C(1) 106.9(3) 0_555 yes
C(9) O(5) C(16) 109.6(5) 0_555 yes
C(9) O(6) C(17) 110.0(5) 0_555 yes
S(1) N(1) C(7) 118.1(4) 0_555 yes
S(1) N(1) C(11) 118.3(4) 0_555 yes
C(7) N(1) C(11) 111.6(5) 0_555 yes
C(18) N(2) C(22) 116.2(6) 0_555 yes
C(28) N(3) C(32) 108.5(5) 0_555 yes
C(28) N(3) C(33) 112.1(5) 0_555 yes
C(32) N(3) C(33) 107.6(5) 0_555 yes
S(1) C(1) C(2) 119.3(5) 0_555 yes
S(1) C(1) C(6) 119.2(5) 0_555 yes
C(2) C(1) C(6) 121.5(6) 0_555 yes
C(1) C(2) C(3) 118.9(7) 0_555 yes
C(2) C(3) C(4) 119.7(8) 0_555 yes
C(3) C(4) C(5) 120.6(8) 0_555 yes
C(4) C(5) C(6) 120.5(8) 0_555 yes
C(1) C(6) C(5) 118.8(7) 0_555 yes
N(1) C(7) C(8) 110.0(5) 0_555 yes
C(7) C(8) C(9) 107.3(5) 0_555 yes
C(7) C(8) C(12) 110.5(5) 0_555 yes
C(7) C(8) C(15) 108.0(5) 0_555 yes
C(9) C(8) C(12) 111.5(5) 0_555 yes
C(9) C(8) C(15) 110.0(5) 0_555 yes
C(12) C(8) C(15) 109.4(5) 0_555 yes
O(5) C(9) O(6) 105.1(5) 0_555 yes
O(5) C(9) C(8) 109.9(5) 0_555 yes
O(5) C(9) C(10) 109.0(5) 0_555 yes
O(6) C(9) C(8) 111.9(5) 0_555 yes
O(6) C(9) C(10) 107.4(5) 0_555 yes
C(8) C(9) C(10) 113.2(5) 0_555 yes
C(9) C(10) C(11) 113.4(5) 0_555 yes
N(1) C(11) C(10) 106.8(5) 0_555 yes
C(8) C(12) C(13) 115.9(6) 0_555 yes
C(12) C(13) C(14) 142(1) 0_555 yes
O(3) C(15) O(4) 124.4(6) 0_555 yes
O(3) C(15) C(8) 117.9(6) 0_555 yes
O(4) C(15) C(8) 117.7(6) 0_555 yes
O(5) C(16) C(17) 104.9(6) 0_555 yes
O(6) C(17) C(16) 106.4(6) 0_555 yes
N(2) C(18) C(19) 125.4(6) 0_555 yes
C(18) C(19) C(20) 120.0(6) 0_555 yes
C(19) C(20) C(21) 118.2(6) 0_555 yes
C(19) C(20) C(27) 121.7(6) 0_555 yes
C(21) C(20) C(27) 120.1(5) 0_555 yes
C(20) C(21) C(22) 117.4(6) 0_555 yes
C(20) C(21) C(26) 124.5(6) 0_555 yes
C(22) C(21) C(26) 118.1(6) 0_555 yes
N(2) C(22) C(21) 122.8(6) 0_555 yes
N(2) C(22) C(23) 118.4(6) 0_555 yes
C(21) C(22) C(23) 118.8(6) 0_555 yes
C(22) C(23) C(24) 120.7(7) 0_555 yes
C(23) C(24) C(25) 120.2(7) 0_555 yes
C(24) C(25) C(26) 121.0(6) 0_555 yes
C(21) C(26) C(25) 121.2(6) 0_555 yes
O(7) C(27) C(20) 111.0(5) 0_555 yes
O(7) C(27) C(28) 112.3(5) 0_555 yes
C(20) C(27) C(28) 109.8(5) 0_555 yes
N(3) C(28) C(27) 111.8(5) 0_555 yes
N(3) C(28) C(29) 106.1(5) 0_555 yes
C(27) C(28) C(29) 117.8(5) 0_555 yes
C(28) C(29) C(30) 108.7(6) 0_555 yes
C(29) C(30) C(31) 109.6(6) 0_555 yes
C(29) C(30) C(34) 109.5(5) 0_555 yes
C(31) C(30) C(34) 107.2(6) 0_555 yes
C(30) C(31) C(32) 107.8(5) 0_555 yes
N(3) C(32) C(31) 108.7(5) 0_555 yes
N(3) C(33) C(34) 109.5(5) 0_555 yes
C(30) C(34) C(33) 106.6(5) 0_555 yes
C(30) C(34) C(35) 113.6(7) 0_555 yes
C(33) C(34) C(35) 114.1(6) 0_555 yes
C(34) C(35) C(36) 125(1) 0_555 yes

loop_
_geom_bond_atom_site_label_1
_geom_bond_atom_site_label_2
_geom_bond_distance
_geom_bond_publ_flag
S(1) O(1) 1.431(4) yes
S(1) O(2) 1.439(5) yes
S(1) N(1) 1.633(5) yes
S(1) C(1) 1.765(6) yes
O(3) C(15) 1.250(7) yes
O(4) C(15) 1.263(7) yes
O(5) C(9) 1.439(7) yes
O(5) C(16) 1.415(8) yes
O(6) C(9) 1.425(7) yes
O(6) C(17) 1.397(9) yes
O(7) C(27) 1.433(7) yes
N(1) C(7) 1.474(7) yes
N(1) C(11) 1.466(9) yes
N(2) C(18) 1.317(8) yes
N(2) C(22) 1.375(8) yes
N(3) C(28) 1.520(8) yes
N(3) C(32) 1.499(8) yes
N(3) C(33) 1.504(8) yes
C(1) C(2) 1.376(9) yes
C(1) C(6) 1.400(9) yes
C(2) C(3) 1.38(1) yes
C(3) C(4) 1.39(1) yes
C(4) C(5) 1.37(1) yes
C(5) C(6) 1.363(9) yes
C(7) C(8) 1.548(8) yes
C(8) C(9) 1.535(9) yes
C(8) C(12) 1.539(9) yes
C(8) C(15) 1.544(8) yes
C(9) C(10) 1.531(8) yes
C(10) C(11) 1.508(9) yes
C(12) C(13) 1.51(1) yes
C(13) C(14) 1.09(2) yes
C(16) C(17) 1.47(1) yes
C(18) C(19) 1.388(9) yes
C(19) C(20) 1.359(8) yes
C(20) C(21) 1.429(8) yes
C(20) C(27) 1.512(8) yes
C(21) C(22) 1.428(9) yes
C(21) C(26) 1.413(8) yes
C(22) C(23) 1.434(8) yes
C(23) C(24) 1.370(9) yes
C(24) C(25) 1.386(10) yes
C(25) C(26) 1.376(9) yes
C(27) C(28) 1.522(9) yes
C(28) C(29) 1.556(9) yes
C(29) C(30) 1.521(10) yes
C(30) C(31) 1.532(10) yes
C(30) C(34) 1.535(10) yes
C(31) C(32) 1.542(9) yes
C(33) C(34) 1.546(9) yes
C(34) C(35) 1.53(1) yes
C(35) C(36) 1.21(1) yes

loop_
_geom_contact_atom_site_label_1
_geom_contact_atom_site_label_2
_geom_contact_distance
_geom_contact_site_symmetry_2
O(1) C(24) 3.450(8) 2_564
O(2) C(6) 3.270(9) 3_565
O(3) O(7) 2.670(6) 3_555
O(3) C(27) 3.092(7) 3_555
O(3) C(19) 3.237(8) .
O(3) C(18) 3.241(8) .
O(3) N(3) 3.445(7) 3_555
O(3) C(33) 3.544(8) 3_555
O(4) N(3) 2.616(7) 3_555
O(4) C(4) 3.316(9) 2_564
O(4) C(33) 3.368(8) 3_555
O(4) C(27) 3.388(8) 3_555
O(4) C(32) 3.436(8) 3_555
O(4) C(28) 3.479(7) 3_555
O(7) C(16) 3.341(9) .
O(7) C(15) 3.581(8) 3_455
N(2) C(32) 3.597(9) 1_655
N(3) C(15) 3.392(8) 3_455
C(12) C(23) 3.600(9) 2_564
C(15) C(27) 3.560(9) 3_555
C(17) C(23) 3.46(1) 3_455
C(17) C(22) 3.52(1) 3_455

loop_
_geom_torsion_atom_site_label_1
_geom_torsion_atom_site_label_2
_geom_torsion_atom_site_label_3
_geom_torsion_atom_site_label_4
_geom_torsion
_geom_torsion_site_symmetry_1
_geom_torsion_site_symmetry_2
_geom_torsion_site_symmetry_3
_geom_torsion_site_symmetry_4
_geom_torsion_publ_flag
S(1) N(1) C(7) C(8) -150.4(4) 0_555 25_1 5_555 55_5 yes
S(1) N(1) C(11) C(10) 154.0(4) 0_555 25_1 5_555 55_5 yes
S(1) C(1) C(2) C(3) -177.5(7) 0_555 25_1 5_555 55_5 yes
S(1) C(1) C(6) C(5) 178.2(6) 0_555 25_1 5_555 55_5 yes
O(1) S(1) N(1) C(7) 173.1(4) 0_555 25_1 5_555 55_5 yes
O(1) S(1) N(1) C(11) -47.2(6) 0_555 25_1 5_555 55_5 yes
O(1) S(1) C(1) C(2) -153.6(6) 0_555 25_1 5_555 55_5 yes
O(1) S(1) C(1) C(6) 28.0(6) 0_555 25_1 5_555 55_5 yes
O(2) S(1) N(1) C(7) 43.6(5) 0_555 25_1 5_555 55_5 yes
O(2) S(1) N(1) C(11) -176.7(5) 0_555 25_1 5_555 55_5 yes
O(2) S(1) C(1) C(2) -22.8(7) 0_555 25_1 5_555 55_5 yes
O(2) S(1) C(1) C(6) 158.8(5) 0_555 25_1 5_555 55_5 yes
O(3) C(15) C(8) C(7) 6.5(8) 0_555 25_1 5_555 55_5 yes
O(3) C(15) C(8) C(9) -110.4(7) 0_555 25_1 5_555 55_5 yes
O(3) C(15) C(8) C(12) 126.8(6) 0_555 25_1 5_555 55_5 yes
O(4) C(15) C(8) C(7) -171.3(6) 0_555 25_1 5_555 55_5 yes
O(4) C(15) C(8) C(9) 71.8(7) 0_555 25_1 5_555 55_5 yes
O(4) C(15) C(8) C(12) -51.0(8) 0_555 25_1 5_555 55_5 yes
O(5) C(9) O(6) C(17) 6.5(8) 0_555 25_1 5_555 55_5 yes
O(5) C(9) C(8) C(7) -73.0(6) 0_555 25_1 5_555 55_5 yes
O(5) C(9) C(8) C(12) 165.9(5) 0_555 25_1 5_555 55_5 yes
O(5) C(9) C(8) C(15) 44.3(7) 0_555 25_1 5_555 55_5 yes
O(5) C(9) C(10) C(11) 71.8(7) 0_555 25_1 5_555 55_5 yes
O(5) C(16) C(17) O(6) 20.4(10) 0_555 25_1 5_555 55_5 yes
O(6) C(9) O(5) C(16) 6.9(7) 0_555 25_1 5_555 55_5 yes
O(6) C(9) C(8) C(7) 170.7(5) 0_555 25_1 5_555 55_5 yes
O(6) C(9) C(8) C(12) 49.5(7) 0_555 25_1 5_555 55_5 yes
O(6) C(9) C(8) C(15) -72.1(6) 0_555 25_1 5_555 55_5 yes
O(6) C(9) C(10) C(11) -174.8(6) 0_555 25_1 5_555 55_5 yes
O(7) C(27) C(20) C(19) 28.7(8) 0_555 25_1 5_555 55_5 yes
O(7) C(27) C(20) C(21) -151.0(5) 0_555 25_1 5_555 55_5 yes
O(7) C(27) C(28) N(3) 68.9(6) 0_555 25_1 5_555 55_5 yes
O(7) C(27) C(28) C(29) -54.4(7) 0_555 25_1 5_555 55_5 yes
N(1) S(1) C(1) C(2) 91.5(6) 0_555 25_1 5_555 55_5 yes
N(1) S(1) C(1) C(6) -86.8(5) 0_555 25_1 5_555 55_5 yes
N(1) C(7) C(8) C(9) -56.7(6) 0_555 25_1 5_555 55_5 yes
N(1) C(7) C(8) C(12) 65.1(7) 0_555 25_1 5_555 55_5 yes
N(1) C(7) C(8) C(15) -175.3(5) 0_555 25_1 5_555 55_5 yes
N(1) C(11) C(10) C(9) 55.0(8) 0_555 25_1 5_555 55_5 yes
N(2) C(18) C(19) C(20) 2(1) 0_555 25_1 5_555 55_5 yes
N(2) C(22) C(21) C(20) 0.1(9) 0_555 25_1 5_555 55_5 yes
N(2) C(22) C(21) C(26) 179.3(6) 0_555 25_1 5_555 55_5 yes
N(2) C(22) C(23) C(24) -179.8(6) 0_555 25_1 5_555 55_5 yes
N(3) C(28) C(27) C(20) -167.0(5) 0_555 25_1 5_555 55_5 yes
N(3) C(28) C(29) C(30) 24.8(7) 0_555 25_1 5_555 55_5 yes
N(3) C(32) C(31) C(30) 20.3(8) 0_555 25_1 5_555 55_5 yes
N(3) C(33) C(34) C(30) 20.9(8) 0_555 25_1 5_555 55_5 yes
N(3) C(33) C(34) C(35) 147.0(7) 0_555 25_1 5_555 55_5 yes
C(1) S(1) N(1) C(7) -71.4(5) 0_555 25_1 5_555 55_5 yes
C(1) S(1) N(1) C(11) 68.3(6) 0_555 25_1 5_555 55_5 yes
C(1) C(2) C(3) C(4) 0(1) 0_555 25_1 5_555 55_5 yes
C(1) C(6) C(5) C(4) -1(1) 0_555 25_1 5_555 55_5 yes
C(2) C(1) C(6) C(5) 0(1) 0_555 25_1 5_555 55_5 yes
C(2) C(3) C(4) C(5) -1(1) 0_555 25_1 5_555 55_5 yes
C(3) C(2) C(1) C(6) 0(1) 0_555 25_1 5_555 55_5 yes
C(3) C(4) C(5) C(6) 1(1) 0_555 25_1 5_555 55_5 yes
C(7) N(1) C(11) C(10) -63.8(7) 0_555 25_1 5_555 55_5 yes
C(7) C(8) C(9) C(10) 49.2(7) 0_555 25_1 5_555 55_5 yes
C(7) C(8) C(12) C(13) 66.1(8) 0_555 25_1 5_555 55_5 yes
C(8) C(7) N(1) C(11) 67.3(6) 0_555 25_1 5_555 55_5 yes
C(8) C(9) O(5) C(16) -113.7(6) 0_555 25_1 5_555 55_5 yes
C(8) C(9) O(6) C(17) 125.7(7) 0_555 25_1 5_555 55_5 yes
C(8) C(9) C(10) C(11) -50.9(8) 0_555 25_1 5_555 55_5 yes
C(8) C(12) C(13) C(14) -117(2) 0_555 25_1 5_555 55_5 yes
C(9) O(5) C(16) C(17) -16.8(8) 0_555 25_1 5_555 55_5 yes
C(9) O(6) C(17) C(16) -16.8(10) 0_555 25_1 5_555 55_5 yes
C(9) C(8) C(12) C(13) -174.6(7) 0_555 25_1 5_555 55_5 yes
C(10) C(9) O(5) C(16) 121.7(6) 0_555 25_1 5_555 55_5 yes
C(10) C(9) O(6) C(17) -109.5(7) 0_555 25_1 5_555 55_5 yes
C(10) C(9) C(8) C(12) -71.9(7) 0_555 25_1 5_555 55_5 yes
C(10) C(9) C(8) C(15) 166.5(5) 0_555 25_1 5_555 55_5 yes
C(13) C(12) C(8) C(15) -52.7(8) 0_555 25_1 5_555 55_5 yes
C(18) N(2) C(22) C(21) 0.3(9) 0_555 25_1 5_555 55_5 yes
C(18) N(2) C(22) C(23) 179.6(6) 0_555 25_1 5_555 55_5 yes
C(18) C(19) C(20) C(21) -1.6(10) 0_555 25_1 5_555 55_5 yes
C(18) C(19) C(20) C(27) 178.8(6) 0_555 25_1 5_555 55_5 yes
C(19) C(18) N(2) C(22) -1(1) 0_555 25_1 5_555 55_5 yes
C(19) C(20) C(21) C(22) 0.5(9) 0_555 25_1 5_555 55_5 yes
C(19) C(20) C(21) C(26) -178.7(6) 0_555 25_1 5_555 55_5 yes
C(19) C(20) C(27) C(28) -96.2(7) 0_555 25_1 5_555 55_5 yes
C(20) C(21) C(22) C(23) -179.2(5) 0_555 25_1 5_555 55_5 yes
C(20) C(21) C(26) C(25) 179.6(6) 0_555 25_1 5_555 55_5 yes
C(20) C(27) C(28) C(29) 69.7(7) 0_555 25_1 5_555 55_5 yes
C(21) C(20) C(27) C(28) 84.2(7) 0_555 25_1 5_555 55_5 yes
C(21) C(22) C(23) C(24) -0.5(9) 0_555 25_1 5_555 55_5 yes
C(21) C(26) C(25) C(24) 0(1) 0_555 25_1 5_555 55_5 yes
C(22) C(21) C(20) C(27) -179.8(5) 0_555 25_1 5_555 55_5 yes
C(22) C(21) C(26) C(25) 0.4(9) 0_555 25_1 5_555 55_5 yes
C(22) C(23) C(24) C(25) 0(1) 0_555 25_1 5_555 55_5 yes
C(23) C(22) C(21) C(26) 0.0(9) 0_555 25_1 5_555 55_5 yes
C(23) C(24) C(25) C(26) 0(1) 0_555 25_1 5_555 55_5 yes
C(26) C(21) C(20) C(27) 1.0(9) 0_555 25_1 5_555 55_5 yes
C(27) C(28) N(3) C(32) 154.9(5) 0_555 25_1 5_555 55_5 yes
C(27) C(28) N(3) C(33) -86.4(6) 0_555 25_1 5_555 55_5 yes
C(27) C(28) C(29) C(30) 150.9(6) 0_555 25_1 5_555 55_5 yes
C(28) N(3) C(32) C(31) 48.9(7) 0_555 25_1 5_555 55_5 yes
C(28) N(3) C(33) C(34) -71.1(7) 0_555 25_1 5_555 55_5 yes
C(28) C(29) C(30) C(31) 43.2(7) 0_555 25_1 5_555 55_5 yes
C(28) C(29) C(30) C(34) -74.1(7) 0_555 25_1 5_555 55_5 yes
C(29) C(28) N(3) C(32) -75.4(6) 0_555 25_1 5_555 55_5 yes
C(29) C(28) N(3) C(33) 43.3(6) 0_555 25_1 5_555 55_5 yes
C(29) C(30) C(31) C(32) -69.8(7) 0_555 25_1 5_555 55_5 yes
C(29) C(30) C(34) C(33) 46.3(8) 0_555 25_1 5_555 55_5 yes
C(29) C(30) C(34) C(35) -80.2(7) 0_555 25_1 5_555 55_5 yes
C(30) C(34) C(35) C(36) 164(1) 0_555 25_1 5_555 55_5 yes
C(31) C(30) C(34) C(33) -72.5(7) 0_555 25_1 5_555 55_5 yes
C(31) C(30) C(34) C(35) 161.0(6) 0_555 25_1 5_555 55_5 yes
C(31) C(32) N(3) C(33) -72.6(6) 0_555 25_1 5_555 55_5 yes
C(32) N(3) C(33) C(34) 48.1(7) 0_555 25_1 5_555 55_5 yes
C(32) C(31) C(30) C(34) 48.9(7) 0_555 25_1 5_555 55_5 yes
C(33) C(34) C(35) C(36) 42(1) 0_555 25_1 5_555 55_5 yes
C(33) C(34) C(35) C(36) 42(1) 0_555 25_1 5_555 55_5 yes
